data_4118063
loop_
_publ_author_name
'Robert E. Jilek'
'Liam P. Spencer'
'Richard A. Lewis'
'Brian L. Scott'
'Trevor W. Hayton'
'James M. Boncella'

_publ_section_title
;
 A Direct Route to Bis(imido)uranium(V) Halides via Metathesis of Uranium
 Tetrachloride
;
_journal_name_full 'Journal of the American Chemical Society'
_journal_page_first 9876
_journal_page_last 9878
_journal_paper_doi 10.1021/ja2108432
_journal_volume 134
_journal_year 2012
_chemical_formula_moiety 'C48 H58 Br N6 U, C6 H5 Cl, I3'
_chemical_formula_sum 'C54 H63 Br Cl I3 N6 U'
_chemical_formula_weight 1530.19
_chemical_name_common apx1346
_chemical_name_systematic
; 
 ? 
;
_space_group_IT_number 56
_symmetry_cell_setting orthorhombic
_symmetry_space_group_name_Hall '-P 2ab 2ac'
_symmetry_space_group_name_H-M 'P c c n'
_atom_sites_solution_hydrogens geom
_atom_sites_solution_primary direct
_atom_sites_solution_secondary difmap
_audit_creation_method SHELXL-97
_cell_angle_alpha 90.00
_cell_angle_beta 90.00
_cell_angle_gamma 90.00
_cell_formula_units_Z 8
_cell_length_a 14.5626(11)
_cell_length_b 23.1936(18)
_cell_length_c 36.780(3)
_cell_measurement_reflns_used 9529
_cell_measurement_temperature 293(2)
_cell_measurement_theta_max 26.33
_cell_measurement_theta_min 2.21
_cell_volume 12422.8(17)
_computing_cell_refinement 'SAINT, Bruker'
_computing_data_collection 'APEXII v7.0, Bruker'
_computing_data_reduction 'SAINT, Bruker'
_computing_molecular_graphics 'SHELXTL, Bruker'
_computing_structure_refinement 'SHELXL-97 (Sheldrick, 1997)'
_computing_structure_solution 'SHELXS-97 (Sheldrick, 1990)'
_diffrn_ambient_temperature 293(2)
_diffrn_measured_fraction_theta_full 0.996
_diffrn_measured_fraction_theta_max 0.996
_diffrn_measurement_device_type 'Bruker D8 with APEXII CCD'
_diffrn_measurement_method '\w scans'
_diffrn_radiation_monochromator graphite
_diffrn_radiation_source 'fine-focus sealed tube'
_diffrn_radiation_type MoK\a
_diffrn_radiation_wavelength 0.71073
_diffrn_reflns_av_R_equivalents 0.0987
_diffrn_reflns_av_sigmaI/netI 0.0545
_diffrn_reflns_limit_h_max 18
_diffrn_reflns_limit_h_min -18
_diffrn_reflns_limit_k_max 29
_diffrn_reflns_limit_k_min -29
_diffrn_reflns_limit_l_max 47
_diffrn_reflns_limit_l_min -47
_diffrn_reflns_number 122312
_diffrn_reflns_theta_full 27.18
_diffrn_reflns_theta_max 27.18
_diffrn_reflns_theta_min 1.99
_exptl_absorpt_coefficient_mu 4.826
_exptl_absorpt_correction_T_max 0.6439
_exptl_absorpt_correction_T_min 0.3667
_exptl_absorpt_correction_type multi-scan
_exptl_absorpt_process_details 'SADABS, R. Blessing, 1995'
_exptl_crystal_colour 'dark red'
_exptl_crystal_density_diffrn 1.636
_exptl_crystal_description blocks
_exptl_crystal_F_000 5856
_exptl_crystal_size_max 0.26
_exptl_crystal_size_mid 0.14
_exptl_crystal_size_min 0.10
_refine_diff_density_max 1.521
_refine_diff_density_min -3.263
_refine_diff_density_rms 0.196
_refine_ls_extinction_method none
_refine_ls_goodness_of_fit_ref 1.383
_refine_ls_hydrogen_treatment constr
_refine_ls_matrix_type full
_refine_ls_number_parameters 599
_refine_ls_number_reflns 13766
_refine_ls_number_restraints 12
_refine_ls_restrained_S_all 1.384
_refine_ls_R_factor_all 0.1110
_refine_ls_R_factor_gt 0.0673
_refine_ls_shift/su_max 0.001
_refine_ls_shift/su_mean 0.000
_refine_ls_structure_factor_coef Fsqd
_refine_ls_weighting_details 'calc w=1/[\s^2^(Fo^2^)+(0.0618P)^2^+0.0000P] where P=(Fo^2^+2Fc^2^)/3'
_refine_ls_weighting_scheme calc
_refine_ls_wR_factor_gt 0.1623
_refine_ls_wR_factor_ref 0.1744
_reflns_number_gt 8971
_reflns_number_total 13766
_reflns_threshold_expression >2sigma(I)
_cod_data_source_file ja2108432_si_006.cif
_cod_data_source_block apx1346
_cod_database_code 4118063

loop_
_symmetry_equiv_pos_as_xyz
'x, y, z'
'-x+1/2, -y+1/2, z'
'x+1/2, -y, -z+1/2'
'-x, y+1/2, -z+1/2'
'-x, -y, -z'
'x-1/2, y-1/2, -z'
'-x-1/2, y, z-1/2'
'x, -y-1/2, z-1/2'

loop_
_atom_site_label
_atom_site_type_symbol
_atom_site_fract_x
_atom_site_fract_y
_atom_site_fract_z
_atom_site_U_iso_or_equiv
_atom_site_adp_type
_atom_site_occupancy
_atom_site_symmetry_multiplicity
_atom_site_calc_flag
_atom_site_refinement_flags
U1 U 0.7500 0.7500 0.055490(11) 0.01703(11) Uani 1 2 d S
Br1 Br 0.7500 0.7500 0.13247(4) 0.0390(3) Uani 1 2 d S
N1 N 0.8013(4) 0.6762(3) 0.05499(18) 0.0180(15) Uani 1 1 d .
N2 N 0.5769(4) 0.7209(3) 0.06328(19) 0.0207(16) Uani 1 1 d .
N3 N 0.6689(5) 0.7032(3) 0.00072(19) 0.0252(17) Uani 1 1 d .
C1 C 0.8291(6) 0.6194(4) 0.0578(2) 0.024(2) Uani 1 1 d .
C2 C 0.9131(6) 0.6024(4) 0.0402(2) 0.027(2) Uani 1 1 d .
C3 C 0.9376(7) 0.5437(4) 0.0435(3) 0.037(3) Uani 1 1 d .
H3A H 0.9897 0.5307 0.0314 0.045 Uiso 1 1 calc R
C4 C 0.8894(7) 0.5063(4) 0.0632(3) 0.044(3) Uani 1 1 d .
H4A H 0.9108 0.4687 0.0659 0.053 Uiso 1 1 calc R
C5 C 0.8081(6) 0.5224(4) 0.0797(3) 0.032(2) Uani 1 1 d .
H5A H 0.7739 0.4950 0.0922 0.038 Uiso 1 1 calc R
C6 C 0.7769(6) 0.5785(4) 0.0778(2) 0.027(2) Uani 1 1 d .
C7 C 0.9692(6) 0.6439(4) 0.0177(3) 0.030(2) Uani 1 1 d .
H7A H 0.9382 0.6814 0.0186 0.036 Uiso 1 1 calc R
C8 C 1.0648(6) 0.6520(5) 0.0341(3) 0.050(3) Uani 1 1 d .
H8A H 1.0592 0.6638 0.0590 0.075 Uiso 1 1 calc R
H8B H 1.0974 0.6809 0.0207 0.075 Uiso 1 1 calc R
H8C H 1.0978 0.6162 0.0329 0.075 Uiso 1 1 calc R
C9 C 0.9758(8) 0.6266(6) -0.0213(3) 0.058(3) Uani 1 1 d .
H9A H 0.9151 0.6224 -0.0312 0.088 Uiso 1 1 calc R
H9B H 1.0080 0.5907 -0.0232 0.088 Uiso 1 1 calc R
H9C H 1.0083 0.6558 -0.0347 0.088 Uiso 1 1 calc R
C10 C 0.6887(6) 0.5965(4) 0.0965(3) 0.029(2) Uani 1 1 d .
H10A H 0.6826 0.6384 0.0947 0.035 Uiso 1 1 calc R
C11 C 0.6058(6) 0.5684(5) 0.0773(4) 0.061(4) Uani 1 1 d .
H11A H 0.6061 0.5786 0.0521 0.092 Uiso 1 1 calc R
H11B H 0.5500 0.5817 0.0884 0.092 Uiso 1 1 calc R
H11C H 0.6097 0.5272 0.0797 0.092 Uiso 1 1 calc R
C12 C 0.6872(8) 0.5798(5) 0.1360(3) 0.062(4) Uani 1 1 d .
H12A H 0.7376 0.5979 0.1483 0.093 Uiso 1 1 calc R
H12B H 0.6926 0.5387 0.1382 0.093 Uiso 1 1 calc R
H12C H 0.6305 0.5922 0.1468 0.093 Uiso 1 1 calc R
C13 C 0.5330(6) 0.7256(4) 0.0941(2) 0.029(2) Uani 1 1 d .
H13A H 0.5647 0.7400 0.1140 0.034 Uiso 1 1 calc R
C14 C 0.4430(6) 0.7106(5) 0.0986(3) 0.040(3) Uani 1 1 d .
H14A H 0.4162 0.7135 0.1215 0.047 Uiso 1 1 calc R
C15 C 0.3913(6) 0.6911(5) 0.0695(3) 0.041(3) Uani 1 1 d .
C16 C 0.4373(5) 0.6882(4) 0.0368(3) 0.027(2) Uani 1 1 d .
H16A H 0.4060 0.6754 0.0163 0.033 Uiso 1 1 calc R
C17 C 0.5269(6) 0.7035(4) 0.0337(2) 0.0230(19) Uani 1 1 d .
C18 C 0.5763(6) 0.6986(5) -0.0007(3) 0.038(3) Uani 1 1 d .
C19 C 0.5314(7) 0.6904(6) -0.0331(3) 0.074(5) Uani 1 1 d .
H19A H 0.4676 0.6914 -0.0337 0.089 Uiso 1 1 calc R
C20 C 0.5805(8) 0.6807(7) -0.0649(3) 0.079(5) Uani 1 1 d .
C21 C 0.6755(8) 0.6760(6) -0.0625(3) 0.074(5) Uani 1 1 d .
H21A H 0.7107 0.6643 -0.0823 0.089 Uiso 1 1 calc R
C22 C 0.7161(6) 0.6897(5) -0.0289(3) 0.038(3) Uani 1 1 d .
H22A H 0.7798 0.6894 -0.0273 0.046 Uiso 1 1 calc R
C23 C 0.2921(7) 0.6743(5) 0.0739(3) 0.058(3) Uani 1 1 d U
H23A H 0.2739 0.6798 0.0987 0.087 Uiso 1 1 calc R
H23B H 0.2846 0.6344 0.0674 0.087 Uiso 1 1 calc R
H23C H 0.2547 0.6977 0.0583 0.087 Uiso 1 1 calc R
C24 C 0.5269(9) 0.6778(7) -0.1018(4) 0.085(5) Uani 1 1 d U
H24A H 0.4623 0.6816 -0.0972 0.127 Uiso 1 1 calc R
H24B H 0.5386 0.6414 -0.1134 0.127 Uiso 1 1 calc R
H24C H 0.5469 0.7085 -0.1174 0.127 Uiso 1 1 calc R
U2 U 0.7500 0.2500 0.259775(13) 0.02276(12) Uani 1 2 d S
Br2 Br 0.7500 0.2500 0.33555(5) 0.0512(4) Uani 1 2 d S
N4 N 0.7527(5) 0.1700(3) 0.2586(2) 0.0295(17) Uani 1 1 d .
N5 N 0.6479(4) 0.2228(3) 0.2052(2) 0.0239(17) Uani 1 1 d .
N6 N 0.5754(4) 0.2617(3) 0.2682(2) 0.0245(18) Uani 1 1 d .
C25 C 0.7423(6) 0.1103(4) 0.2571(3) 0.029(2) Uani 1 1 d .
C26 C 0.8009(6) 0.0764(4) 0.2328(3) 0.027(2) Uani 1 1 d .
C27 C 0.7899(6) 0.0175(4) 0.2312(3) 0.037(2) Uani 1 1 d .
H27A H 0.8273 -0.0040 0.2159 0.044 Uiso 1 1 calc R
C28 C 0.7239(7) -0.0104(4) 0.2521(3) 0.041(3) Uani 1 1 d .
H28A H 0.7174 -0.0502 0.2512 0.050 Uiso 1 1 calc R
C29 C 0.6681(7) 0.0225(4) 0.2745(3) 0.040(3) Uani 1 1 d .
H29A H 0.6233 0.0038 0.2880 0.048 Uiso 1 1 calc R
C30 C 0.6754(6) 0.0815(4) 0.2777(2) 0.026(2) Uani 1 1 d .
C31 C 0.8796(6) 0.1050(4) 0.2111(3) 0.039(3) Uani 1 1 d .
H31A H 0.8713 0.1469 0.2123 0.047 Uiso 1 1 calc R
C32 C 0.9714(7) 0.0903(5) 0.2288(4) 0.062(4) Uani 1 1 d .
H32A H 1.0202 0.1083 0.2155 0.093 Uiso 1 1 calc R
H32B H 0.9799 0.0493 0.2287 0.093 Uiso 1 1 calc R
H32C H 0.9718 0.1041 0.2534 0.093 Uiso 1 1 calc R
C33 C 0.8766(8) 0.0869(5) 0.1715(3) 0.065(4) Uani 1 1 d .
H33A H 0.8185 0.0977 0.1612 0.098 Uiso 1 1 calc R
H33B H 0.8842 0.0459 0.1698 0.098 Uiso 1 1 calc R
H33C H 0.9252 0.1058 0.1585 0.098 Uiso 1 1 calc R
C34 C 0.6107(6) 0.1145(5) 0.3021(3) 0.036(3) Uani 1 1 d .
H34A H 0.6327 0.1544 0.3036 0.043 Uiso 1 1 calc R
C35 C 0.5147(7) 0.1155(4) 0.2849(3) 0.047(3) Uani 1 1 d .
H35A H 0.5182 0.1321 0.2611 0.071 Uiso 1 1 calc R
H35B H 0.4742 0.1381 0.2998 0.071 Uiso 1 1 calc R
H35C H 0.4916 0.0768 0.2832 0.071 Uiso 1 1 calc R
C36 C 0.6078(8) 0.0906(6) 0.3396(3) 0.064(4) Uani 1 1 d .
H36A H 0.6685 0.0909 0.3497 0.095 Uiso 1 1 calc R
H36B H 0.5852 0.0517 0.3388 0.095 Uiso 1 1 calc R
H36C H 0.5678 0.1137 0.3543 0.095 Uiso 1 1 calc R
C37 C 0.6849(6) 0.1958(4) 0.1761(3) 0.034(2) Uani 1 1 d .
H37A H 0.7486 0.1940 0.1744 0.040 Uiso 1 1 calc R
C38 C 0.6343(6) 0.1710(4) 0.1490(3) 0.033(2) Uani 1 1 d .
H38A H 0.6635 0.1546 0.1291 0.040 Uiso 1 1 calc R
C39 C 0.5399(7) 0.1703(4) 0.1513(3) 0.034(2) Uani 1 1 d .
C40 C 0.5015(6) 0.1986(4) 0.1812(3) 0.031(2) Uani 1 1 d .
H40A H 0.4379 0.2006 0.1833 0.038 Uiso 1 1 calc R
C41 C 0.5559(6) 0.2238(4) 0.2077(3) 0.028(2) Uani 1 1 d .
C42 C 0.5177(6) 0.2541(4) 0.2402(2) 0.0242(19) Uani 1 1 d .
C43 C 0.4258(5) 0.2706(4) 0.2418(2) 0.0223(19) Uani 1 1 d .
H43A H 0.3870 0.2632 0.2222 0.027 Uiso 1 1 calc R
C44 C 0.3916(6) 0.2983(4) 0.2730(2) 0.024(2) Uani 1 1 d .
C45 C 0.4521(6) 0.3037(4) 0.3021(3) 0.033(3) Uani 1 1 d .
H45A H 0.4317 0.3190 0.3240 0.040 Uiso 1 1 calc R
C46 C 0.5428(6) 0.2863(5) 0.2985(3) 0.039(3) Uani 1 1 d .
H46A H 0.5826 0.2920 0.3179 0.047 Uiso 1 1 calc R
C47 C 0.4790(7) 0.1426(5) 0.1225(3) 0.052(3) Uani 1 1 d .
H47A H 0.4157 0.1474 0.1292 0.078 Uiso 1 1 calc R
H47B H 0.4930 0.1022 0.1209 0.078 Uiso 1 1 calc R
H47C H 0.4899 0.1606 0.0995 0.078 Uiso 1 1 calc R
C48 C 0.2957(6) 0.3214(4) 0.2751(3) 0.036(2) Uani 1 1 d .
H48A H 0.2686 0.3105 0.2979 0.054 Uiso 1 1 calc R
H48B H 0.2599 0.3058 0.2555 0.054 Uiso 1 1 calc R
H48C H 0.2971 0.3626 0.2732 0.054 Uiso 1 1 calc R
Cl1 Cl 0.1156(2) 0.60976(12) 0.13564(8) 0.0514(7) Uani 1 1 d .
C49 C 0.0538(7) 0.5549(4) 0.1571(3) 0.035(2) Uani 1 1 d .
C50 C -0.0376(8) 0.5480(5) 0.1498(3) 0.052(3) Uani 1 1 d .
H50A H -0.0663 0.5716 0.1328 0.062 Uiso 1 1 calc R
C51 C -0.0875(8) 0.5057(5) 0.1677(3) 0.057(3) Uani 1 1 d .
H51A H -0.1504 0.5019 0.1638 0.069 Uiso 1 1 calc R
C52 C -0.0436(7) 0.4700(4) 0.1909(3) 0.040(3) Uani 1 1 d .
H52A H -0.0769 0.4418 0.2031 0.048 Uiso 1 1 calc R
C53 C 0.0488(8) 0.4744(5) 0.1969(3) 0.046(3) Uani 1 1 d .
H53A H 0.0777 0.4483 0.2123 0.056 Uiso 1 1 calc R
C54 C 0.0996(8) 0.5174(5) 0.1802(3) 0.047(3) Uani 1 1 d .
H54A H 0.1623 0.5210 0.1844 0.056 Uiso 1 1 calc R
I1 I 0.77550(5) 0.12546(3) 0.05250(2) 0.04118(19) Uani 1 1 d .
I2 I 0.7500 0.2500 0.05233(2) 0.0326(2) Uani 1 2 d S
I4 I 0.23071(5) 0.12553(4) 0.16845(2) 0.0482(2) Uani 1 1 d .
I3 I 0.2500 0.2500 0.16190(2) 0.0342(2) Uani 1 2 d S

loop_
_atom_site_aniso_label
_atom_site_aniso_U_11
_atom_site_aniso_U_22
_atom_site_aniso_U_33
_atom_site_aniso_U_23
_atom_site_aniso_U_13
_atom_site_aniso_U_12
U1 0.0126(2) 0.0204(2) 0.0181(2) 0.000 0.000 0.00056(19)
Br1 0.0322(7) 0.0488(9) 0.0361(8) 0.000 0.000 -0.0022(7)
N1 0.012(3) 0.021(4) 0.021(4) -0.003(3) -0.003(3) -0.001(3)
N2 0.014(3) 0.025(4) 0.024(4) -0.003(3) 0.002(3) -0.002(3)
N3 0.022(4) 0.030(4) 0.024(4) -0.008(3) 0.004(3) -0.009(3)
C1 0.032(5) 0.017(5) 0.021(5) -0.013(4) -0.016(4) 0.014(4)
C2 0.018(4) 0.040(6) 0.022(5) -0.003(4) 0.000(4) 0.009(4)
C3 0.046(6) 0.020(5) 0.045(7) -0.002(5) 0.008(5) 0.011(5)
C4 0.054(7) 0.021(6) 0.056(8) -0.002(5) 0.010(6) 0.013(5)
C5 0.047(6) 0.013(5) 0.036(6) -0.001(4) 0.012(5) 0.001(4)
C6 0.016(4) 0.040(6) 0.026(5) -0.007(4) -0.001(4) 0.001(4)
C7 0.038(5) 0.018(5) 0.034(6) 0.001(4) 0.013(4) 0.010(4)
C8 0.028(6) 0.051(8) 0.072(9) 0.004(6) 0.006(5) -0.001(5)
C9 0.054(7) 0.090(10) 0.032(6) 0.003(7) 0.014(5) 0.006(7)
C10 0.029(5) 0.020(5) 0.039(6) -0.001(4) 0.009(4) -0.009(4)
C11 0.022(6) 0.060(8) 0.102(11) -0.025(8) 0.000(6) -0.004(5)
C12 0.069(8) 0.065(9) 0.052(8) 0.021(7) 0.032(7) 0.021(7)
C13 0.019(4) 0.047(6) 0.019(5) -0.011(5) 0.001(4) -0.003(4)
C14 0.031(5) 0.063(8) 0.024(5) -0.022(5) 0.012(4) -0.018(5)
C15 0.024(5) 0.064(8) 0.034(6) -0.003(5) 0.001(4) -0.012(5)
C16 0.015(4) 0.040(6) 0.028(5) -0.011(5) -0.005(4) -0.011(4)
C17 0.024(5) 0.028(5) 0.018(5) -0.003(4) -0.002(4) -0.001(4)
C18 0.020(5) 0.071(8) 0.024(5) -0.013(5) 0.003(4) -0.007(5)
C19 0.025(6) 0.167(15) 0.030(6) -0.042(8) 0.008(5) -0.040(7)
C20 0.033(7) 0.160(15) 0.044(8) -0.028(9) -0.010(5) -0.033(8)
C21 0.037(7) 0.148(14) 0.037(7) -0.049(8) 0.016(5) -0.022(8)
C22 0.018(4) 0.065(8) 0.031(6) -0.008(5) 0.008(4) -0.009(5)
C23 0.046(4) 0.071(5) 0.056(5) 0.000(4) 0.002(4) -0.016(4)
C24 0.083(6) 0.094(6) 0.077(6) -0.010(4) -0.002(4) -0.008(4)
U2 0.0162(2) 0.0245(3) 0.0276(3) 0.000 0.000 -0.0013(2)
Br2 0.0359(8) 0.0684(12) 0.0493(9) 0.000 0.000 0.0023(9)
N4 0.030(4) 0.026(4) 0.032(4) 0.006(4) 0.008(4) 0.003(4)
N5 0.021(4) 0.022(4) 0.028(4) -0.001(3) 0.005(3) -0.007(3)
N6 0.015(3) 0.032(5) 0.026(4) -0.011(3) -0.004(3) 0.002(3)
C25 0.019(4) 0.027(5) 0.041(6) -0.008(4) 0.001(4) -0.002(4)
C26 0.019(5) 0.025(5) 0.036(6) 0.012(4) 0.000(4) 0.003(4)
C27 0.034(5) 0.034(6) 0.043(6) -0.010(5) -0.009(5) -0.001(5)
C28 0.043(6) 0.014(5) 0.067(8) -0.003(5) -0.002(5) -0.005(4)
C29 0.037(6) 0.040(6) 0.043(7) 0.006(5) 0.001(5) -0.018(5)
C30 0.032(5) 0.017(5) 0.028(5) -0.004(4) 0.002(4) -0.003(4)
C31 0.041(6) 0.024(6) 0.053(7) 0.005(5) 0.023(5) -0.004(4)
C32 0.031(6) 0.045(7) 0.111(11) 0.008(7) 0.030(6) 0.004(5)
C33 0.079(9) 0.059(8) 0.058(9) -0.002(7) 0.040(7) -0.009(7)
C34 0.024(5) 0.048(7) 0.036(6) -0.007(5) 0.009(4) -0.011(5)
C35 0.048(7) 0.031(7) 0.063(8) 0.005(6) 0.014(6) -0.003(5)
C36 0.059(8) 0.092(11) 0.040(7) -0.006(7) 0.013(6) -0.021(7)
C37 0.028(5) 0.037(6) 0.036(6) -0.007(5) 0.014(4) -0.005(4)
C38 0.035(5) 0.036(6) 0.029(6) -0.008(5) 0.004(4) 0.003(4)
C39 0.034(5) 0.035(6) 0.033(6) -0.005(5) 0.003(4) 0.000(5)
C40 0.020(5) 0.033(6) 0.041(6) -0.014(5) -0.002(4) -0.002(4)
C41 0.023(5) 0.036(6) 0.025(5) -0.006(5) -0.002(4) -0.003(4)
C42 0.023(4) 0.020(5) 0.030(5) -0.003(4) -0.001(4) 0.000(4)
C43 0.016(4) 0.027(5) 0.024(5) 0.004(4) -0.009(4) 0.003(4)
C44 0.020(4) 0.021(5) 0.031(5) -0.006(4) 0.000(4) 0.004(4)
C45 0.023(5) 0.048(7) 0.030(6) -0.016(5) 0.004(4) 0.000(5)
C46 0.018(5) 0.058(8) 0.042(7) -0.020(6) -0.016(4) 0.000(5)
C47 0.049(7) 0.075(9) 0.031(6) -0.011(6) -0.002(5) 0.005(6)
C48 0.019(5) 0.048(7) 0.041(6) 0.005(5) -0.001(4) 0.003(4)
Cl1 0.0550(17) 0.0441(17) 0.0550(19) -0.0035(14) 0.0171(14) -0.0088(13)
C49 0.040(6) 0.034(6) 0.032(6) -0.009(5) 0.010(5) 0.004(5)
C50 0.048(7) 0.056(8) 0.050(8) 0.017(6) -0.012(6) -0.006(6)
C51 0.038(7) 0.061(9) 0.073(9) 0.000(7) -0.025(6) -0.007(6)
C52 0.052(7) 0.025(6) 0.044(7) 0.006(5) 0.000(5) 0.007(5)
C53 0.052(7) 0.036(7) 0.051(8) -0.001(5) -0.011(6) 0.006(6)
C54 0.045(6) 0.058(8) 0.037(7) 0.006(6) 0.001(5) 0.001(6)
I1 0.0367(4) 0.0336(4) 0.0533(5) 0.0041(3) 0.0078(3) -0.0067(3)
I2 0.0261(4) 0.0374(5) 0.0343(5) 0.000 0.000 -0.0077(4)
I4 0.0485(5) 0.0550(5) 0.0411(4) 0.0040(4) -0.0066(3) 0.0037(4)
I3 0.0204(4) 0.0582(6) 0.0239(4) 0.000 0.000 0.0081(5)

loop_
_atom_type_symbol
_atom_type_description
_atom_type_scat_dispersion_real
_atom_type_scat_dispersion_imag
_atom_type_scat_source
C C 0.0033 0.0016 'International Tables Vol C Tables 4.2.6.8 and 6.1.1.4'
H H 0.0000 0.0000 'International Tables Vol C Tables 4.2.6.8 and 6.1.1.4'
Br Br -0.2901 2.4595 'International Tables Vol C Tables 4.2.6.8 and 6.1.1.4'
Cl Cl 0.1484 0.1585 'International Tables Vol C Tables 4.2.6.8 and 6.1.1.4'
I I -0.4742 1.8119 'International Tables Vol C Tables 4.2.6.8 and 6.1.1.4'
N N 0.0061 0.0033 'International Tables Vol C Tables 4.2.6.8 and 6.1.1.4'
U U -9.6767 9.6646 'International Tables Vol C Tables 4.2.6.8 and 6.1.1.4'

loop_
_geom_angle_atom_site_label_1
_geom_angle_atom_site_label_2
_geom_angle_atom_site_label_3
_geom_angle
_geom_angle_site_symmetry_1
_geom_angle_site_symmetry_3
N1 U1 N1 178.9(4) 2_665 .
N1 U1 N3 101.3(3) 2_665 .
N1 U1 N3 77.8(3) . .
N1 U1 N3 77.8(3) 2_665 2_665
N1 U1 N3 101.3(3) . 2_665
N3 U1 N3 77.1(3) . 2_665
N1 U1 N2 81.5(2) 2_665 .
N1 U1 N2 98.6(2) . .
N3 U1 N2 62.4(2) . .
N3 U1 N2 129.4(2) 2_665 .
N1 U1 N2 98.6(2) 2_665 2_665
N1 U1 N2 81.5(2) . 2_665
N3 U1 N2 129.4(2) . 2_665
N3 U1 N2 62.4(2) 2_665 2_665
N2 U1 N2 167.5(3) . 2_665
N1 U1 Br1 90.6(2) 2_665 .
N1 U1 Br1 90.6(2) . .
N3 U1 Br1 141.45(15) . .
N3 U1 Br1 141.45(15) 2_665 .
N2 U1 Br1 83.73(15) . .
N2 U1 Br1 83.73(15) 2_665 .
C1 N1 U1 172.0(6) . .
C13 N2 C17 117.0(7) . .
C13 N2 U1 122.9(5) . .
C17 N2 U1 120.0(5) . .
C22 N3 C18 117.8(8) . .
C22 N3 U1 120.2(6) . .
C18 N3 U1 121.4(6) . .
N1 C1 C6 121.1(8) . .
N1 C1 C2 118.6(8) . .
C6 C1 C2 120.3(8) . .
C3 C2 C1 116.1(9) . .
C3 C2 C7 121.8(8) . .
C1 C2 C7 122.0(8) . .
C4 C3 C2 122.9(9) . .
C4 C3 H3A 118.5 . .
C2 C3 H3A 118.5 . .
C3 C4 C5 120.9(9) . .
C3 C4 H4A 119.6 . .
C5 C4 H4A 119.6 . .
C6 C5 C4 121.1(9) . .
C6 C5 H5A 119.5 . .
C4 C5 H5A 119.5 . .
C5 C6 C1 118.6(8) . .
C5 C6 C10 121.1(8) . .
C1 C6 C10 120.3(8) . .
C9 C7 C2 112.9(8) . .
C9 C7 C8 110.7(8) . .
C2 C7 C8 110.8(8) . .
C9 C7 H7A 107.4 . .
C2 C7 H7A 107.4 . .
C8 C7 H7A 107.4 . .
C7 C8 H8A 109.5 . .
C7 C8 H8B 109.5 . .
H8A C8 H8B 109.5 . .
C7 C8 H8C 109.5 . .
H8A C8 H8C 109.5 . .
H8B C8 H8C 109.5 . .
C7 C9 H9A 109.5 . .
C7 C9 H9B 109.5 . .
H9A C9 H9B 109.5 . .
C7 C9 H9C 109.5 . .
H9A C9 H9C 109.5 . .
H9B C9 H9C 109.5 . .
C12 C10 C6 112.3(8) . .
C12 C10 C11 108.7(9) . .
C6 C10 C11 110.0(8) . .
C12 C10 H10A 108.6 . .
C6 C10 H10A 108.6 . .
C11 C10 H10A 108.6 . .
C10 C11 H11A 109.5 . .
C10 C11 H11B 109.5 . .
H11A C11 H11B 109.5 . .
C10 C11 H11C 109.5 . .
H11A C11 H11C 109.5 . .
H11B C11 H11C 109.5 . .
C10 C12 H12A 109.5 . .
C10 C12 H12B 109.5 . .
H12A C12 H12B 109.5 . .
C10 C12 H12C 109.5 . .
H12A C12 H12C 109.5 . .
H12B C12 H12C 109.5 . .
N2 C13 C14 123.8(8) . .
N2 C13 H13A 118.1 . .
C14 C13 H13A 118.1 . .
C13 C14 C15 120.5(9) . .
C13 C14 H14A 119.7 . .
C15 C14 H14A 119.7 . .
C16 C15 C14 115.3(8) . .
C16 C15 C23 123.2(9) . .
C14 C15 C23 121.5(9) . .
C17 C16 C15 121.8(8) . .
C17 C16 H16A 119.1 . .
C15 C16 H16A 119.1 . .
C16 C17 N2 121.4(8) . .
C16 C17 C18 121.7(8) . .
N2 C17 C18 116.8(7) . .
N3 C18 C19 121.4(9) . .
N3 C18 C17 116.7(8) . .
C19 C18 C17 121.9(8) . .
C18 C19 C20 120.5(10) . .
C18 C19 H19A 119.7 . .
C20 C19 H19A 119.7 . .
C21 C20 C19 118.1(10) . .
C21 C20 C24 123.2(11) . .
C19 C20 C24 118.7(11) . .
C20 C21 C22 117.1(10) . .
C20 C21 H21A 121.5 . .
C22 C21 H21A 121.5 . .
N3 C22 C21 123.9(9) . .
N3 C22 H22A 118.1 . .
C21 C22 H22A 118.1 . .
C15 C23 H23A 109.5 . .
C15 C23 H23B 109.5 . .
H23A C23 H23B 109.5 . .
C15 C23 H23C 109.5 . .
H23A C23 H23C 109.5 . .
H23B C23 H23C 109.5 . .
C20 C24 H24A 109.5 . .
C20 C24 H24B 109.5 . .
H24A C24 H24B 109.5 . .
C20 C24 H24C 109.5 . .
H24A C24 H24C 109.5 . .
H24B C24 H24C 109.5 . .
N4 U2 N4 177.4(5) 2_655 .
N4 U2 N6 97.4(3) 2_655 2_655
N4 U2 N6 82.9(3) . 2_655
N4 U2 N6 82.9(3) 2_655 .
N4 U2 N6 97.4(3) . .
N6 U2 N6 166.1(3) 2_655 .
N4 U2 N5 102.4(3) 2_655 .
N4 U2 N5 75.5(3) . .
N6 U2 N5 129.6(2) 2_655 .
N6 U2 N5 63.3(2) . .
N4 U2 N5 75.5(3) 2_655 2_655
N4 U2 N5 102.4(3) . 2_655
N6 U2 N5 63.3(2) 2_655 2_655
N6 U2 N5 129.6(2) . 2_655
N5 U2 N5 77.6(3) . 2_655
N4 U2 Br2 91.3(2) 2_655 .
N4 U2 Br2 91.3(2) . .
N6 U2 Br2 83.07(16) 2_655 .
N6 U2 Br2 83.07(16) . .
N5 U2 Br2 141.18(15) . .
N5 U2 Br2 141.18(15) 2_655 .
C25 N4 U2 172.5(6) . .
C41 N5 C37 117.5(8) . .
C41 N5 U2 121.1(6) . .
C37 N5 U2 120.0(6) . .
C46 N6 C42 118.2(7) . .
C46 N6 U2 119.8(5) . .
C42 N6 U2 120.8(6) . .
N4 C25 C30 121.8(8) . .
N4 C25 C26 119.6(8) . .
C30 C25 C26 118.6(8) . .
C27 C26 C25 119.3(8) . .
C27 C26 C31 119.5(9) . .
C25 C26 C31 121.1(8) . .
C26 C27 C28 121.3(9) . .
C26 C27 H27A 119.4 . .
C28 C27 H27A 119.4 . .
C29 C28 C27 118.5(9) . .
C29 C28 H28A 120.7 . .
C27 C28 H28A 120.7 . .
C30 C29 C28 123.6(9) . .
C30 C29 H29A 118.2 . .
C28 C29 H29A 118.2 . .
C29 C30 C25 118.7(8) . .
C29 C30 C34 120.5(8) . .
C25 C30 C34 120.9(8) . .
C33 C31 C32 111.9(9) . .
C33 C31 C26 110.7(8) . .
C32 C31 C26 109.5(8) . .
C33 C31 H31A 108.2 . .
C32 C31 H31A 108.2 . .
C26 C31 H31A 108.2 . .
C31 C32 H32A 109.5 . .
C31 C32 H32B 109.5 . .
H32A C32 H32B 109.5 . .
C31 C32 H32C 109.5 . .
H32A C32 H32C 109.5 . .
H32B C32 H32C 109.5 . .
C31 C33 H33A 109.5 . .
C31 C33 H33B 109.5 . .
H33A C33 H33B 109.5 . .
C31 C33 H33C 109.5 . .
H33A C33 H33C 109.5 . .
H33B C33 H33C 109.5 . .
C36 C34 C30 112.3(9) . .
C36 C34 C35 111.1(8) . .
C30 C34 C35 109.3(8) . .
C36 C34 H34A 108.0 . .
C30 C34 H34A 108.0 . .
C35 C34 H34A 108.0 . .
C34 C35 H35A 109.5 . .
C34 C35 H35B 109.5 . .
H35A C35 H35B 109.5 . .
C34 C35 H35C 109.5 . .
H35A C35 H35C 109.5 . .
H35B C35 H35C 109.5 . .
C34 C36 H36A 109.5 . .
C34 C36 H36B 109.5 . .
H36A C36 H36B 109.5 . .
C34 C36 H36C 109.5 . .
H36A C36 H36C 109.5 . .
H36B C36 H36C 109.5 . .
N5 C37 C38 123.8(9) . .
N5 C37 H37A 118.1 . .
C38 C37 H37A 118.1 . .
C37 C38 C39 120.0(9) . .
C37 C38 H38A 120.0 . .
C39 C38 H38A 120.0 . .
C38 C39 C40 116.2(9) . .
C38 C39 C47 122.9(9) . .
C40 C39 C47 120.8(9) . .
C41 C40 C39 121.5(9) . .
C41 C40 H40A 119.2 . .
C39 C40 H40A 119.2 . .
N5 C41 C40 120.9(9) . .
N5 C41 C42 115.9(8) . .
C40 C41 C42 123.2(8) . .
N6 C42 C43 122.2(8) . .
N6 C42 C41 116.3(7) . .
C43 C42 C41 121.4(8) . .
C42 C43 C44 120.0(8) . .
C42 C43 H43A 120.0 . .
C44 C43 H43A 120.0 . .
C45 C44 C43 116.4(7) . .
C45 C44 C48 121.3(8) . .
C43 C44 C48 122.4(8) . .
C46 C45 C44 120.2(8) . .
C46 C45 H45A 119.9 . .
C44 C45 H45A 119.9 . .
N6 C46 C45 122.8(8) . .
N6 C46 H46A 118.6 . .
C45 C46 H46A 118.6 . .
C39 C47 H47A 109.5 . .
C39 C47 H47B 109.5 . .
H47A C47 H47B 109.5 . .
C39 C47 H47C 109.5 . .
H47A C47 H47C 109.5 . .
H47B C47 H47C 109.5 . .
C44 C48 H48A 109.5 . .
C44 C48 H48B 109.5 . .
H48A C48 H48B 109.5 . .
C44 C48 H48C 109.5 . .
H48A C48 H48C 109.5 . .
H48B C48 H48C 109.5 . .
C50 C49 C54 121.0(10) . .
C50 C49 Cl1 119.9(9) . .
C54 C49 Cl1 119.1(8) . .
C49 C50 C51 119.9(10) . .
C49 C50 H50A 120.0 . .
C51 C50 H50A 120.0 . .
C52 C51 C50 119.0(10) . .
C52 C51 H51A 120.5 . .
C50 C51 H51A 120.5 . .
C51 C52 C53 121.6(11) . .
C51 C52 H52A 119.2 . .
C53 C52 H52A 119.2 . .
C52 C53 C54 120.5(11) . .
C52 C53 H53A 119.7 . .
C54 C53 H53A 119.7 . .
C53 C54 C49 117.8(10) . .
C53 C54 H54A 121.1 . .
C49 C54 H54A 121.1 . .
I1 I2 I1 179.77(4) 2_655 .
I4 I3 I4 170.50(4) 2 .

loop_
_geom_bond_atom_site_label_1
_geom_bond_atom_site_label_2
_geom_bond_distance
_geom_bond_site_symmetry_2
U1 N1 1.869(7) 2_665
U1 N1 1.869(7) .
U1 N3 2.576(7) .
U1 N3 2.576(7) 2_665
U1 N2 2.625(6) .
U1 N2 2.625(6) 2_665
U1 Br1 2.8313(15) .
N1 C1 1.380(10) .
N2 C13 1.305(10) .
N2 C17 1.369(10) .
N3 C22 1.325(11) .
N3 C18 1.353(10) .
C1 C6 1.422(12) .
C1 C2 1.440(11) .
C2 C3 1.412(12) .
C2 C7 1.509(12) .
C3 C4 1.330(13) .
C3 H3A 0.9300 .
C4 C5 1.382(13) .
C4 H4A 0.9300 .
C5 C6 1.380(12) .
C5 H5A 0.9300 .
C6 C10 1.514(12) .
C7 C9 1.496(13) .
C7 C8 1.528(13) .
C7 H7A 0.9800 .
C8 H8A 0.9600 .
C8 H8B 0.9600 .
C8 H8C 0.9600 .
C9 H9A 0.9600 .
C9 H9B 0.9600 .
C9 H9C 0.9600 .
C10 C12 1.506(13) .
C10 C11 1.541(12) .
C10 H10A 0.9800 .
C11 H11A 0.9600 .
C11 H11B 0.9600 .
C11 H11C 0.9600 .
C12 H12A 0.9600 .
C12 H12B 0.9600 .
C12 H12C 0.9600 .
C13 C14 1.366(12) .
C13 H13A 0.9300 .
C14 C15 1.386(12) .
C14 H14A 0.9300 .
C15 C16 1.376(12) .
C15 C23 1.505(13) .
C16 C17 1.358(11) .
C16 H16A 0.9300 .
C17 C18 1.462(12) .
C18 C19 1.370(13) .
C19 C20 1.391(15) .
C19 H19A 0.9300 .
C20 C21 1.390(15) .
C20 C24 1.567(17) .
C21 C22 1.408(14) .
C21 H21A 0.9300 .
C22 H22A 0.9300 .
C23 H23A 0.9600 .
C23 H23B 0.9600 .
C23 H23C 0.9600 .
C24 H24A 0.9600 .
C24 H24B 0.9600 .
C24 H24C 0.9600 .
U2 N4 1.856(8) 2_655
U2 N4 1.856(8) .
U2 N6 2.575(7) 2_655
U2 N6 2.575(7) .
U2 N5 2.577(7) .
U2 N5 2.577(7) 2_655
U2 Br2 2.7869(18) .
N4 C25 1.395(11) .
N5 C41 1.343(10) .
N5 C37 1.352(11) .
N6 C46 1.338(11) .
N6 C42 1.342(11) .
C25 C30 1.402(12) .
C25 C26 1.466(12) .
C26 C27 1.376(12) .
C26 C31 1.546(12) .
C27 C28 1.390(13) .
C27 H27A 0.9300 .
C28 C29 1.385(13) .
C28 H28A 0.9300 .
C29 C30 1.377(12) .
C29 H29A 0.9300 .
C30 C34 1.510(12) .
C31 C33 1.517(14) .
C31 C32 1.525(14) .
C31 H31A 0.9800 .
C32 H32A 0.9600 .
C32 H32B 0.9600 .
C32 H32C 0.9600 .
C33 H33A 0.9600 .
C33 H33B 0.9600 .
C33 H33C 0.9600 .
C34 C36 1.485(14) .
C34 C35 1.534(13) .
C34 H34A 0.9800 .
C35 H35A 0.9600 .
C35 H35B 0.9600 .
C35 H35C 0.9600 .
C36 H36A 0.9600 .
C36 H36B 0.9600 .
C36 H36C 0.9600 .
C37 C38 1.366(12) .
C37 H37A 0.9300 .
C38 C39 1.377(12) .
C38 H38A 0.9300 .
C39 C40 1.396(13) .
C39 C47 1.524(13) .
C40 C41 1.388(12) .
C40 H40A 0.9300 .
C41 C42 1.493(12) .
C42 C43 1.394(11) .
C43 C44 1.406(12) .
C43 H43A 0.9300 .
C44 C45 1.392(12) .
C44 C48 1.497(11) .
C45 C46 1.388(12) .
C45 H45A 0.9300 .
C46 H46A 0.9300 .
C47 H47A 0.9600 .
C47 H47B 0.9600 .
C47 H47C 0.9600 .
C48 H48A 0.9600 .
C48 H48B 0.9600 .
C48 H48C 0.9600 .
Cl1 C49 1.747(10) .
C49 C50 1.368(14) .
C49 C54 1.388(14) .
C50 C51 1.388(15) .
C50 H50A 0.9300 .
C51 C52 1.350(14) .
C51 H51A 0.9300 .
C52 C53 1.368(14) .
C52 H52A 0.9300 .
C53 C54 1.384(14) .
C53 H53A 0.9300 .
C54 H54A 0.9300 .
I1 I2 2.9123(8) .
I2 I1 2.9123(8) 2_655
I4 I3 2.9106(9) .
I3 I4 2.9106(9) 2

loop_
_geom_torsion_atom_site_label_1
_geom_torsion_atom_site_label_2
_geom_torsion_atom_site_label_3
_geom_torsion_atom_site_label_4
_geom_torsion
_geom_torsion_site_symmetry_1
N1 U1 N1 C1 -127(4) 2_665
N3 U1 N1 C1 -90(4) .
N3 U1 N1 C1 -164(4) 2_665
N2 U1 N1 C1 -30(4) .
N2 U1 N1 C1 137(4) 2_665
Br1 U1 N1 C1 53(4) .
N1 U1 N2 C13 -77.2(7) 2_665
N1 U1 N2 C13 103.9(7) .
N3 U1 N2 C13 175.3(8) .
N3 U1 N2 C13 -143.8(7) 2_665
N2 U1 N2 C13 14.3(7) 2_665
Br1 U1 N2 C13 14.3(7) .
N1 U1 N2 C17 98.3(7) 2_665
N1 U1 N2 C17 -80.6(7) .
N3 U1 N2 C17 -9.2(6) .
N3 U1 N2 C17 31.8(7) 2_665
N2 U1 N2 C17 -170.2(6) 2_665
Br1 U1 N2 C17 -170.2(6) .
N1 U1 N3 C22 111.9(7) 2_665
N1 U1 N3 C22 -67.4(8) .
N3 U1 N3 C22 37.4(6) 2_665
N2 U1 N3 C22 -174.0(8) .
N2 U1 N3 C22 0.8(9) 2_665
Br1 U1 N3 C22 -142.6(6) .
N1 U1 N3 C18 -59.2(8) 2_665
N1 U1 N3 C18 121.5(8) .
N3 U1 N3 C18 -133.8(9) 2_665
N2 U1 N3 C18 14.9(7) .
N2 U1 N3 C18 -170.4(7) 2_665
Br1 U1 N3 C18 46.2(9) .
U1 N1 C1 C6 2(5) .
U1 N1 C1 C2 -177(100) .
N1 C1 C2 C3 -179.2(8) .
C6 C1 C2 C3 1.4(12) .
N1 C1 C2 C7 -2.4(12) .
C6 C1 C2 C7 178.2(8) .
C1 C2 C3 C4 -3.4(15) .
C7 C2 C3 C4 179.8(10) .
C2 C3 C4 C5 4.4(17) .
C3 C4 C5 C6 -3.5(17) .
C4 C5 C6 C1 1.6(14) .
C4 C5 C6 C10 -178.9(9) .
N1 C1 C6 C5 -180.0(8) .
C2 C1 C6 C5 -0.6(12) .
N1 C1 C6 C10 0.5(12) .
C2 C1 C6 C10 179.8(8) .
C3 C2 C7 C9 59.6(12) .
C1 C2 C7 C9 -117.0(10) .
C3 C2 C7 C8 -65.1(12) .
C1 C2 C7 C8 118.2(9) .
C5 C6 C10 C12 52.7(12) .
C1 C6 C10 C12 -127.7(9) .
C5 C6 C10 C11 -68.5(12) .
C1 C6 C10 C11 111.0(10) .
C17 N2 C13 C14 4.5(14) .
U1 N2 C13 C14 -179.9(8) .
N2 C13 C14 C15 -2.6(17) .
C13 C14 C15 C16 0.2(16) .
C13 C14 C15 C23 179.9(11) .
C14 C15 C16 C17 -0.1(15) .
C23 C15 C16 C17 -179.7(10) .
C15 C16 C17 N2 2.1(15) .
C15 C16 C17 C18 178.0(10) .
C13 N2 C17 C16 -4.2(13) .
U1 N2 C17 C16 -180.0(7) .
C13 N2 C17 C18 179.7(9) .
U1 N2 C17 C18 4.0(11) .
C22 N3 C18 C19 -11.4(17) .
U1 N3 C18 C19 159.9(10) .
C22 N3 C18 C17 169.4(9) .
U1 N3 C18 C17 -19.2(13) .
C16 C17 C18 N3 -166.5(9) .
N2 C17 C18 N3 9.6(14) .
C16 C17 C18 C19 14.4(17) .
N2 C17 C18 C19 -169.6(11) .
N3 C18 C19 C20 7(2) .
C17 C18 C19 C20 -174.2(13) .
C18 C19 C20 C21 4(2) .
C18 C19 C20 C24 -174.0(13) .
C19 C20 C21 C22 -9(2) .
C24 C20 C21 C22 168.7(13) .
C18 N3 C22 C21 5.9(17) .
U1 N3 C22 C21 -165.6(10) .
C20 C21 C22 N3 4(2) .
N4 U2 N4 C25 -83(5) 2_655
N6 U2 N4 C25 180(100) 2_655
N6 U2 N4 C25 14(5) .
N5 U2 N4 C25 -46(5) .
N5 U2 N4 C25 -119(5) 2_655
Br2 U2 N4 C25 97(5) .
N4 U2 N5 C41 -79.8(7) 2_655
N4 U2 N5 C41 101.8(7) .
N6 U2 N5 C41 169.5(7) 2_655
N6 U2 N5 C41 -4.4(7) .
N5 U2 N5 C41 -151.7(8) 2_655
Br2 U2 N5 C41 28.3(8) .
N4 U2 N5 C37 114.1(7) 2_655
N4 U2 N5 C37 -64.3(7) .
N6 U2 N5 C37 3.4(8) 2_655
N6 U2 N5 C37 -170.5(7) .
N5 U2 N5 C37 42.2(6) 2_655
Br2 U2 N5 C37 -137.8(6) .
N4 U2 N6 C46 -65.8(8) 2_655
N4 U2 N6 C46 116.9(8) .
N6 U2 N6 C46 26.4(7) 2_655
N5 U2 N6 C46 -173.5(8) .
N5 U2 N6 C46 -130.2(7) 2_655
Br2 U2 N6 C46 26.4(7) .
N4 U2 N6 C42 101.1(7) 2_655
N4 U2 N6 C42 -76.3(7) .
N6 U2 N6 C42 -166.7(6) 2_655
N5 U2 N6 C42 -6.7(6) .
N5 U2 N6 C42 36.6(7) 2_655
Br2 U2 N6 C42 -166.7(6) .
U2 N4 C25 C30 -48(6) .
U2 N4 C25 C26 130(5) .
N4 C25 C26 C27 -179.5(8) .
C30 C25 C26 C27 -1.1(13) .
N4 C25 C26 C31 5.3(13) .
C30 C25 C26 C31 -176.3(9) .
C25 C26 C27 C28 0.3(14) .
C31 C26 C27 C28 175.6(9) .
C26 C27 C28 C29 0.8(15) .
C27 C28 C29 C30 -1.3(16) .
C28 C29 C30 C25 0.5(15) .
C28 C29 C30 C34 178.8(9) .
N4 C25 C30 C29 179.0(9) .
C26 C25 C30 C29 0.7(13) .
N4 C25 C30 C34 0.8(14) .
C26 C25 C30 C34 -177.6(8) .
C27 C26 C31 C33 52.9(12) .
C25 C26 C31 C33 -132.0(10) .
C27 C26 C31 C32 -71.1(12) .
C25 C26 C31 C32 104.1(10) .
C29 C30 C34 C36 52.5(12) .
C25 C30 C34 C36 -129.3(10) .
C29 C30 C34 C35 -71.4(12) .
C25 C30 C34 C35 106.8(10) .
C41 N5 C37 C38 1.6(15) .
U2 N5 C37 C38 168.2(8) .
N5 C37 C38 C39 -3.0(16) .
C37 C38 C39 C40 3.3(15) .
C37 C38 C39 C47 -178.9(10) .
C38 C39 C40 C41 -2.6(15) .
C47 C39 C40 C41 179.6(10) .
C37 N5 C41 C40 -0.7(14) .
U2 N5 C41 C40 -167.1(7) .
C37 N5 C41 C42 -179.9(8) .
U2 N5 C41 C42 13.7(11) .
C39 C40 C41 N5 1.3(16) .
C39 C40 C41 C42 -179.6(9) .
C46 N6 C42 C43 -0.4(14) .
U2 N6 C42 C43 -167.5(6) .
C46 N6 C42 C41 -177.1(9) .
U2 N6 C42 C41 15.9(10) .
N5 C41 C42 N6 -19.2(13) .
C40 C41 C42 N6 161.6(9) .
N5 C41 C42 C43 164.1(9) .
C40 C41 C42 C43 -15.0(15) .
N6 C42 C43 C44 2.6(14) .
C41 C42 C43 C44 179.1(8) .
C42 C43 C44 C45 -4.7(13) .
C42 C43 C44 C48 174.7(8) .
C43 C44 C45 C46 4.9(14) .
C48 C44 C45 C46 -174.6(9) .
C42 N6 C46 C45 0.6(15) .
U2 N6 C46 C45 167.8(8) .
C44 C45 C46 N6 -3.0(17) .
C54 C49 C50 C51 4.9(17) .
Cl1 C49 C50 C51 -177.8(9) .
C49 C50 C51 C52 -3.2(18) .
C50 C51 C52 C53 -0.5(18) .
C51 C52 C53 C54 2.5(17) .
C52 C53 C54 C49 -0.9(16) .
C50 C49 C54 C53 -2.8(16) .
Cl1 C49 C54 C53 179.8(8) .
